data_1555192
loop_
_publ_author_name
'Huang, Ze-Ao'
'Liu, Hui'
'Lu, Chong-Dao'
'Xu, Yan-Jun'

_publ_section_title
;
 Stereoselective Synthesis of Enantioenriched 2-Chloro-2-aroylaziridines
 by Cascade Reaction between Aryl Nitriles, Silyldichloromethanes, and
 tert-Butanesulfinylimines.
;
_journal_issue 16
_journal_name_full 'Organic letters'
_journal_page_first 4042
_journal_page_last 4045
_journal_paper_doi 10.1021/acs.orglett.5b01954
_journal_volume 17
_journal_year 2015
_chemical_absolute_configuration rm
_chemical_formula_sum 'C19 H20 Cl N O2 S'
_chemical_formula_weight 361.87
_space_group_IT_number 19
_space_group_name_Hall 'P 2ac 2ab'
_space_group_name_H-M_alt 'P 21 21 21'
_symmetry_cell_setting orthorhombic
_symmetry_space_group_name_H-M 'P 21 21 21'
_atom_sites_solution_hydrogens geom
_atom_sites_solution_primary direct
_atom_sites_solution_secondary difmap
_audit_creation_method SHELXL-97
_cell_angle_alpha 90.00
_cell_angle_beta 90.00
_cell_angle_gamma 90.00
_cell_formula_units_Z 4
_cell_length_a 8.434(6)
_cell_length_b 9.511(7)
_cell_length_c 23.843(16)
_cell_measurement_reflns_used 1481
_cell_measurement_temperature 296(2)
_cell_measurement_theta_max 17.83
_cell_measurement_theta_min 2.31
_cell_volume 1913(2)
_computing_cell_refinement 'Bruker SMART'
_computing_data_collection 'Bruker SMART'
_computing_data_reduction 'Bruker SAINT'
_computing_molecular_graphics 'Bruker SHELXTL'
_computing_publication_material 'Bruker SHELXTL'
_computing_structure_refinement 'SHELXL-97 (Sheldrick, 1997)'
_computing_structure_solution 'SHELXS-97 (Sheldrick, 1990)'
_diffrn_ambient_temperature 296(2)
_diffrn_measured_fraction_theta_full 0.989
_diffrn_measured_fraction_theta_max 0.989
_diffrn_measurement_device_type 'CCD area detector'
_diffrn_measurement_method 'phi and omega scans'
_diffrn_radiation_monochromator graphite
_diffrn_radiation_source 'fine-focus sealed tube'
_diffrn_radiation_type MoK\a
_diffrn_radiation_wavelength 0.71073
_diffrn_reflns_av_R_equivalents 0.0600
_diffrn_reflns_av_sigmaI/netI 0.0898
_diffrn_reflns_limit_h_max 11
_diffrn_reflns_limit_h_min -10
_diffrn_reflns_limit_k_max 9
_diffrn_reflns_limit_k_min -12
_diffrn_reflns_limit_l_max 31
_diffrn_reflns_limit_l_min -26
_diffrn_reflns_number 12163
_diffrn_reflns_theta_full 28.26
_diffrn_reflns_theta_max 28.26
_diffrn_reflns_theta_min 2.31
_exptl_absorpt_coefficient_mu 0.319
_exptl_absorpt_correction_T_max 1.0000
_exptl_absorpt_correction_T_min 0.9297
_exptl_absorpt_correction_type numerical
_exptl_absorpt_process_details face-indexed
_exptl_crystal_density_diffrn 1.257
_exptl_crystal_density_method 'not measured'
_exptl_crystal_description block
_exptl_crystal_F_000 760
_exptl_crystal_size_max 0.231
_exptl_crystal_size_mid 0.159
_exptl_crystal_size_min 0.11
_refine_diff_density_max 0.159
_refine_diff_density_min -0.362
_refine_diff_density_rms 0.043
_refine_ls_abs_structure_details 'Flack H D (1983), Acta Cryst. A39, 876-881'
_refine_ls_abs_structure_Flack -0.01(8)
_refine_ls_extinction_method none
_refine_ls_goodness_of_fit_ref 0.996
_refine_ls_hydrogen_treatment mixed
_refine_ls_matrix_type full
_refine_ls_number_parameters 220
_refine_ls_number_reflns 4657
_refine_ls_number_restraints 0
_refine_ls_restrained_S_all 0.996
_refine_ls_R_factor_all 0.1328
_refine_ls_R_factor_gt 0.0515
_refine_ls_shift/su_max 0.000
_refine_ls_shift/su_mean 0.000
_refine_ls_structure_factor_coef Fsqd
_refine_ls_weighting_details 'calc w=1/[\s^2^(Fo^2^)+(0.0262P)^2^+0.2381P] where P=(Fo^2^+2Fc^2^)/3'
_refine_ls_weighting_scheme calc
_refine_ls_wR_factor_gt 0.0798
_refine_ls_wR_factor_ref 0.1024
_reflns_number_gt 2392
_reflns_number_total 4657
_reflns_threshold_expression >2sigma(I)
_cod_data_source_file ol5b01954_si_003.cif
_cod_data_source_block 8'a
_cod_depositor_comments
;
The following automatic conversions were performed:

data item '_exptl_absorpt_correction_type' value 'Numerical' was
changed to 'numerical' in accordance with the
/home/saulius/struct/COD-crude-data/automatic-downloads/DataCite-retrospective/ACS/depositions/lib/dictionaries/cif_core.dic
dictionary named 'cif_core.dic' version 2.4.2 last updated on
2011-04-26.

data item '_symmetry_cell_setting' value 'Orthorhombic' was changed
to 'orthorhombic' in accordance with the
/home/saulius/struct/COD-crude-data/automatic-downloads/DataCite-retrospective/ACS/depositions/lib/dictionaries/cif_core.dic
dictionary named 'cif_core.dic' version 2.4.2 last updated on
2011-04-26.

Automatic conversion script
Id: cif_fix_values 6909 2019-04-08 15:41:33Z antanas 
;
_cod_original_cell_volume 1912(2)
_cod_original_sg_symbol_H-M P2(1)2(1)2(1)
_cod_database_code 1555192

loop_
_symmetry_equiv_pos_as_xyz
'x, y, z'
'-x+1/2, -y, z+1/2'
'-x, y+1/2, -z+1/2'
'x+1/2, -y+1/2, -z'

loop_
_atom_site_label
_atom_site_type_symbol
_atom_site_fract_x
_atom_site_fract_y
_atom_site_fract_z
_atom_site_U_iso_or_equiv
_atom_site_adp_type
_atom_site_occupancy
_atom_site_symmetry_multiplicity
_atom_site_calc_flag
_atom_site_refinement_flags
C1 C 0.1679(4) 0.2110(3) 0.90912(12) 0.0453(8) Uani 1 1 d .
C2 C 0.0962(4) 0.0644(4) 0.91795(14) 0.0495(8) Uani 1 1 d .
C3 C 0.1153(4) -0.0105(3) 0.97192(13) 0.0501(8) Uani 1 1 d .
C4 C 0.2449(4) 0.0081(4) 1.00676(15) 0.0612(10) Uani 1 1 d .
H4 H 0.3212 0.0750 0.9977 0.073 Uiso 1 1 calc R
C5 C 0.2622(6) -0.0712(5) 1.05467(16) 0.0807(13) Uani 1 1 d .
H5 H 0.3498 -0.0589 1.0778 0.097 Uiso 1 1 calc R
C6 C 0.1464(7) -0.1701(5) 1.06783(18) 0.0988(16) Uani 1 1 d .
H6 H 0.1561 -0.2233 1.1004 0.119 Uiso 1 1 calc R
C7 C 0.0198(6) -0.1898(5) 1.0338(2) 0.0972(15) Uani 1 1 d .
H7 H -0.0561 -0.2569 1.0430 0.117 Uiso 1 1 calc R
C8 C 0.0029(5) -0.1116(4) 0.98587(16) 0.0737(12) Uani 1 1 d .
H8 H -0.0840 -0.1262 0.9626 0.088 Uiso 1 1 calc R
C9 C 0.1535(4) 0.2761(3) 0.85240(12) 0.0469(8) Uani 1 1 d .
H9 H 0.1103 0.2125 0.8239 0.056 Uiso 1 1 calc R
C10 C 0.1240(4) 0.4266(3) 0.84058(13) 0.0475(8) Uani 1 1 d .
C11 C -0.0065(5) 0.4613(4) 0.80791(13) 0.0587(9) Uani 1 1 d .
H11 H -0.0679 0.3901 0.7923 0.070 Uiso 1 1 calc R
C12 C -0.0465(5) 0.5996(5) 0.79830(15) 0.0732(12) Uani 1 1 d .
H12 H -0.1341 0.6209 0.7762 0.088 Uiso 1 1 calc R
C13 C 0.0414(6) 0.7050(5) 0.82089(15) 0.0799(13) Uani 1 1 d .
H13 H 0.0123 0.7982 0.8150 0.096 Uiso 1 1 calc R
C14 C 0.1730(5) 0.6739(4) 0.85237(14) 0.0748(11) Uani 1 1 d .
H14 H 0.2343 0.7463 0.8671 0.090 Uiso 1 1 calc R
C15 C 0.2154(5) 0.5344(4) 0.86234(13) 0.0635(10) Uani 1 1 d .
H15 H 0.3050 0.5139 0.8836 0.076 Uiso 1 1 calc R
C16 C 0.5850(4) 0.1634(4) 0.82793(12) 0.0514(8) Uani 1 1 d .
C17 C 0.5515(5) 0.2822(5) 0.78651(17) 0.0951(15) Uani 1 1 d .
H17A H 0.6498 0.3240 0.7749 0.143 Uiso 1 1 calc R
H17B H 0.4865 0.3522 0.8043 0.143 Uiso 1 1 calc R
H17C H 0.4972 0.2452 0.7544 0.143 Uiso 1 1 calc R
C18 C 0.6629(5) 0.2156(4) 0.88145(14) 0.0822(13) Uani 1 1 d .
H18A H 0.6700 0.1398 0.9079 0.123 Uiso 1 1 calc R
H18B H 0.6007 0.2903 0.8972 0.123 Uiso 1 1 calc R
H18C H 0.7674 0.2496 0.8731 0.123 Uiso 1 1 calc R
C19 C 0.6819(4) 0.0455(4) 0.80104(14) 0.0752(12) Uani 1 1 d .
H19A H 0.7855 0.0802 0.7916 0.113 Uiso 1 1 calc R
H19B H 0.6295 0.0136 0.7676 0.113 Uiso 1 1 calc R
H19C H 0.6917 -0.0312 0.8270 0.113 Uiso 1 1 calc R
Cl1 Cl 0.15568(11) 0.32168(9) 0.96805(3) 0.0659(3) Uani 1 1 d .
N1 N 0.3103(3) 0.2308(3) 0.87520(11) 0.0511(7) Uani 1 1 d .
O1 O 0.0218(3) 0.0152(2) 0.87952(10) 0.0693(7) Uani 1 1 d .
O2 O 0.4239(3) -0.0199(3) 0.89036(12) 0.0952(10) Uani 1 1 d .
S1 S 0.39454(10) 0.08126(10) 0.84431(4) 0.0626(3) Uani 1 1 d .

loop_
_atom_site_aniso_label
_atom_site_aniso_U_11
_atom_site_aniso_U_22
_atom_site_aniso_U_33
_atom_site_aniso_U_23
_atom_site_aniso_U_13
_atom_site_aniso_U_12
C1 0.049(2) 0.043(2) 0.0437(17) -0.0028(14) 0.0005(18) -0.0015(17)
C2 0.0460(19) 0.046(2) 0.056(2) -0.0022(17) -0.0020(18) 0.0007(18)
C3 0.054(2) 0.0417(19) 0.055(2) 0.0051(16) 0.007(2) -0.0009(17)
C4 0.068(2) 0.055(3) 0.060(2) 0.0072(19) -0.008(2) -0.002(2)
C5 0.109(3) 0.071(3) 0.061(3) 0.004(2) -0.015(2) 0.016(3)
C6 0.158(5) 0.074(3) 0.064(3) 0.019(3) 0.017(3) 0.005(4)
C7 0.126(4) 0.075(3) 0.091(3) 0.015(3) 0.032(3) -0.031(3)
C8 0.076(3) 0.065(3) 0.080(3) 0.012(2) 0.013(2) -0.013(2)
C9 0.051(2) 0.0411(18) 0.0490(19) -0.0033(15) -0.0005(18) 0.0051(16)
C10 0.0550(19) 0.0461(19) 0.0416(17) 0.0013(16) 0.0058(17) 0.0011(19)
C11 0.068(2) 0.059(3) 0.049(2) 0.0050(17) 0.007(2) 0.000(2)
C12 0.090(3) 0.073(3) 0.057(2) 0.015(2) 0.003(2) 0.025(3)
C13 0.125(4) 0.059(3) 0.056(2) 0.012(2) 0.012(3) 0.024(3)
C14 0.117(3) 0.044(2) 0.063(2) -0.001(2) 0.006(3) -0.004(3)
C15 0.083(3) 0.049(2) 0.059(2) 0.0007(17) -0.001(2) -0.003(2)
C16 0.0449(19) 0.062(2) 0.0468(19) -0.0001(17) 0.0045(16) 0.0002(18)
C17 0.093(3) 0.100(4) 0.093(3) 0.039(3) 0.019(3) 0.006(3)
C18 0.066(3) 0.103(3) 0.077(3) -0.031(2) -0.010(2) 0.002(2)
C19 0.060(2) 0.095(3) 0.071(2) -0.016(2) 0.010(2) 0.002(2)
Cl1 0.0948(7) 0.0535(6) 0.0493(5) -0.0073(4) 0.0026(5) 0.0046(5)
N1 0.0450(16) 0.0424(16) 0.0659(17) -0.0048(13) 0.0104(15) 0.0018(13)
O1 0.0772(17) 0.0577(17) 0.0730(17) 0.0058(13) -0.0234(15) -0.0145(14)
O2 0.103(2) 0.0617(18) 0.121(2) 0.0317(17) 0.0514(18) 0.0213(16)
S1 0.0514(5) 0.0521(6) 0.0845(7) -0.0127(5) 0.0118(5) 0.0005(5)

loop_
_atom_type_symbol
_atom_type_description
_atom_type_scat_dispersion_real
_atom_type_scat_dispersion_imag
_atom_type_scat_source
C C 0.0033 0.0016 'International Tables Vol C Tables 4.2.6.8 and 6.1.1.4'
H H 0.0000 0.0000 'International Tables Vol C Tables 4.2.6.8 and 6.1.1.4'
N N 0.0061 0.0033 'International Tables Vol C Tables 4.2.6.8 and 6.1.1.4'
O O 0.0106 0.0060 'International Tables Vol C Tables 4.2.6.8 and 6.1.1.4'
S S 0.1246 0.1234 'International Tables Vol C Tables 4.2.6.8 and 6.1.1.4'
Cl Cl 0.1484 0.1585 'International Tables Vol C Tables 4.2.6.8 and 6.1.1.4'

loop_
_geom_angle_atom_site_label_1
_geom_angle_atom_site_label_2
_geom_angle_atom_site_label_3
_geom_angle
N1 C1 C9 60.77(19)
N1 C1 C2 121.1(3)
C9 C1 C2 118.0(3)
N1 C1 Cl1 114.4(2)
C9 C1 Cl1 118.1(2)
C2 C1 Cl1 114.3(2)
O1 C2 C3 122.1(3)
O1 C2 C1 117.0(3)
C3 C2 C1 120.9(3)
C4 C3 C8 118.9(3)
C4 C3 C2 123.1(3)
C8 C3 C2 117.8(3)
C5 C4 C3 120.8(4)
C4 C5 C6 118.9(4)
C7 C6 C5 120.8(4)
C6 C7 C8 120.4(4)
C7 C8 C3 120.3(4)
C10 C9 C1 126.0(3)
C10 C9 N1 119.8(3)
C1 C9 N1 58.55(18)
C15 C10 C11 118.4(3)
C15 C10 C9 123.5(3)
C11 C10 C9 118.0(3)
C12 C11 C10 120.9(4)
C13 C12 C11 120.4(4)
C12 C13 C14 120.0(4)
C13 C14 C15 120.4(4)
C10 C15 C14 119.9(4)
C18 C16 C17 112.4(3)
C18 C16 C19 111.1(3)
C17 C16 C19 111.7(3)
C18 C16 S1 109.9(2)
C17 C16 S1 107.0(2)
C19 C16 S1 104.3(2)
C1 N1 C9 60.68(19)
C1 N1 S1 117.5(2)
C9 N1 S1 116.1(2)
O2 S1 N1 106.47(15)
O2 S1 C16 106.82(16)
N1 S1 C16 95.70(15)

loop_
_geom_bond_atom_site_label_1
_geom_bond_atom_site_label_2
_geom_bond_distance
C1 N1 1.460(4)
C1 C9 1.492(4)
C1 C2 1.534(4)
C1 Cl1 1.759(3)
C2 O1 1.205(3)
C2 C3 1.479(4)
C3 C4 1.384(4)
C3 C8 1.391(4)
C4 C5 1.377(5)
C5 C6 1.392(6)
C6 C7 1.354(6)
C7 C8 1.371(5)
C9 C10 1.480(4)
C9 N1 1.494(4)
C10 C15 1.384(4)
C10 C11 1.388(4)
C11 C12 1.377(5)
C12 C13 1.358(5)
C13 C14 1.373(5)
C14 C15 1.395(5)
C16 C18 1.519(4)
C16 C17 1.527(5)
C16 C19 1.528(4)
C16 S1 1.828(3)
N1 S1 1.752(3)
O2 S1 1.480(3)
